data_7135334
loop_
_publ_author_name
'Liu, Minglun'
'Zheng, Xiaoxue'
'Zhang, Min'
'Yao, Shankun'
'Zhang, Pan'
'Liang, Lili'
'Chen, Yuncong'

_publ_section_title
;
 Construction of a pyrene based AIEgen for ratiometric detection of trace
 water in organic solvents
;
_journal_name_full 'Chemical Communications'
_journal_paper_doi 10.1039/D5CC05316A
_journal_year 2026
_chemical_formula_sum 'C42 H25 N3 S'
_chemical_formula_weight 603.71
_space_group_crystal_system monoclinic
_space_group_IT_number 7
_space_group_name_Hall 'P -2yc'
_space_group_name_H-M_alt 'P 1 c 1'
_atom_sites_solution_hydrogens geom
_audit_creation_method SHELXL-2018/3
_audit_update_record
;
2025-09-13 deposited with the CCDC.	2025-12-09 downloaded from the CCDC.
;
_cell_angle_alpha 90
_cell_angle_beta 97.873(6)
_cell_angle_gamma 90
_cell_formula_units_Z 4
_cell_length_a 21.659(2)
_cell_length_b 19.2095(18)
_cell_length_c 7.3318(7)
_cell_measurement_reflns_used 6647
_cell_measurement_temperature 213(2)
_cell_measurement_theta_max 53.82
_cell_measurement_theta_min 2.69
_cell_volume 3021.7(5)
_computing_structure_refinement 'SHELXL-2018/3 (Sheldrick, 2018)'
_computing_structure_solution 'SHELXT 2014/5 (Sheldrick, 2014)'
_diffrn_ambient_temperature 213(2)
_diffrn_measured_fraction_theta_full 0.993
_diffrn_measured_fraction_theta_max 0.993
_diffrn_measurement_device_type 'Bruker D8 Venture'
_diffrn_measurement_method '\f and \w scans'
_diffrn_radiation_type GaK\a
_diffrn_radiation_wavelength 1.34139
_diffrn_reflns_av_R_equivalents 0.0677
_diffrn_reflns_av_unetI/netI 0.0836
_diffrn_reflns_Laue_measured_fraction_full 0.993
_diffrn_reflns_Laue_measured_fraction_max 0.993
_diffrn_reflns_limit_h_max 25
_diffrn_reflns_limit_h_min -25
_diffrn_reflns_limit_k_max 22
_diffrn_reflns_limit_k_min -22
_diffrn_reflns_limit_l_max 6
_diffrn_reflns_limit_l_min -8
_diffrn_reflns_number 21144
_diffrn_reflns_point_group_measured_fraction_full 0.745
_diffrn_reflns_point_group_measured_fraction_max 0.745
_diffrn_reflns_theta_full 52.991
_diffrn_reflns_theta_max 52.991
_diffrn_reflns_theta_min 2.001
_exptl_absorpt_coefficient_mu 0.799
_exptl_crystal_density_diffrn 1.327
_exptl_crystal_description block
_exptl_crystal_F_000 1256
_exptl_crystal_size_max 0.170
_exptl_crystal_size_mid 0.140
_exptl_crystal_size_min 0.110
_refine_diff_density_max 1.233
_refine_diff_density_min -0.454
_refine_diff_density_rms 0.098
_refine_ls_abs_structure_details
;
 Flack x determined using 1574 quotients [(I+)-(I-)]/[(I+)+(I-)]
 (Parsons, Flack and Wagner, Acta Cryst. B69 (2013) 249-259).
;
_refine_ls_abs_structure_Flack 0.18(3)
_refine_ls_extinction_method none
_refine_ls_goodness_of_fit_ref 1.066
_refine_ls_hydrogen_treatment constr
_refine_ls_matrix_type full
_refine_ls_number_parameters 830
_refine_ls_number_reflns 7961
_refine_ls_number_restraints 2
_refine_ls_restrained_S_all 1.066
_refine_ls_R_factor_all 0.1257
_refine_ls_R_factor_gt 0.1031
_refine_ls_shift/su_max 0.002
_refine_ls_shift/su_mean 0.000
_refine_ls_structure_factor_coef Fsqd
_refine_ls_weighting_details 'w=1/[\s^2^(Fo^2^)+25.0000P] where P=(Fo^2^+2Fc^2^)/3'
_refine_ls_weighting_scheme calc
_refine_ls_wR_factor_gt 0.2437
_refine_ls_wR_factor_ref 0.2566
_reflns_Friedel_coverage 0.498
_reflns_Friedel_fraction_full 0.497
_reflns_Friedel_fraction_max 0.497
_reflns_number_gt 6149
_reflns_number_total 7961
_reflns_threshold_expression 'I > 2\s(I)'
_cod_data_source_file d5cc05316a2.cif
_cod_data_source_block 1_a
_cod_original_cell_volume 3021.8(5)
_cod_original_sg_symbol_H-M 'P c'
_cod_database_code 7135334
_shelx_shelxl_version_number 2018/3
_shelx_space_group_comment
;
The symmetry employed for this shelxl refinement is uniquely defined
by the following loop, which should always be used as a source of
symmetry information in preference to the above space-group names.
They are only intended as comments.
;
_shelx_estimated_absorpt_t_min 0.876
_shelx_estimated_absorpt_t_max 0.917

loop_
_space_group_symop_operation_xyz
'x, y, z'
'x, -y, z+1/2'

loop_
_atom_site_label
_atom_site_type_symbol
_atom_site_fract_x
_atom_site_fract_y
_atom_site_fract_z
_atom_site_U_iso_or_equiv
_atom_site_adp_type
_atom_site_occupancy
_atom_site_site_symmetry_order
_atom_site_calc_flag
_atom_site_refinement_flags_posn
_atom_site_refinement_flags_adp
_atom_site_refinement_flags_occupancy
_atom_site_disorder_assembly
_atom_site_disorder_group
S1 S 0.30947(19) 0.58410(18) 0.8407(6) 0.0396(9) Uani 1 1 d . . . . .
S2 S 0.6983(2) 0.03186(18) 0.1385(6) 0.0450(10) Uani 1 1 d . . . . .
C22 C 0.4806(7) 0.5772(7) 0.311(2) 0.032(3) Uani 1 1 d . . . . .
C32 C 0.5878(7) 0.6144(6) 0.430(2) 0.033(3) Uani 1 1 d . . . . .
C74 C 0.4283(7) 0.1398(8) 0.6472(19) 0.033(3) Uani 1 1 d . . . . .
C61 C 0.4110(7) 0.1687(7) 0.806(2) 0.037(4) Uani 1 1 d . . . . .
C26 C 0.4187(7) 0.6599(7) 0.795(2) 0.037(4) Uani 1 1 d . . . . .
C18 C 0.7474(7) 0.6979(7) 0.160(2) 0.038(4) Uani 1 1 d . . . . .
H18 H 0.760554 0.744522 0.171292 0.046 Uiso 1 1 calc R U . . .
C28 C 0.5235(7) 0.6964(8) 0.906(2) 0.038(3) Uani 1 1 d . . . . .
H28 H 0.551587 0.717637 0.998829 0.045 Uiso 1 1 calc R U . . .
C21 C 0.5032(7) 0.5489(7) 0.156(2) 0.037(4) Uani 1 1 d . . . . .
H21 H 0.475988 0.524488 0.067572 0.044 Uiso 1 1 calc R U . . .
C67 C 0.5760(7) 0.1120(6) 0.429(2) 0.034(3) Uani 1 1 d . . . . .
C33 C 0.6294(7) 0.6430(7) 0.574(2) 0.036(4) Uani 1 1 d . . . . .
H33 H 0.671828 0.646692 0.559732 0.043 Uiso 1 1 calc R U . . .
N5 N 0.7865(7) -0.1092(8) 0.100(3) 0.065(5) Uani 1 1 d . . . . .
C76 C 0.5109(6) 0.1096(6) 0.453(2) 0.028(3) Uani 1 1 d . . . . .
N4 N 0.1639(7) 0.1746(7) 0.997(2) 0.054(4) Uani 1 1 d . . . . .
C70 C 0.4860(7) 0.0492(7) 0.161(2) 0.035(3) Uani 1 1 d . . . . .
H70 H 0.457168 0.025970 0.074690 0.041 Uiso 1 1 calc R U . . .
C71 C 0.4657(7) 0.0791(7) 0.320(2) 0.035(3) Uani 1 1 d . . . . .
C25 C 0.4376(6) 0.6308(7) 0.6349(19) 0.028(3) Uani 1 1 d . . . . .
C62 C 0.4559(7) 0.2009(7) 0.926(3) 0.045(4) Uani 1 1 d . . . . .
H62 H 0.443651 0.225351 1.026276 0.054 Uiso 1 1 calc R U . . .
C23 C 0.4161(7) 0.5745(7) 0.334(2) 0.032(3) Uani 1 1 d . . . . .
H23 H 0.387085 0.556613 0.238379 0.038 Uiso 1 1 calc R U . . .
C66 C 0.6196(7) 0.1390(7) 0.573(2) 0.036(4) Uani 1 1 d . . . . .
H66 H 0.662017 0.139968 0.558217 0.044 Uiso 1 1 calc R U . . .
C65 C 0.6025(7) 0.1631(8) 0.730(2) 0.042(4) Uani 1 1 d . . . . .
H65 H 0.633287 0.176959 0.826526 0.050 Uiso 1 1 calc R U . . .
C12 C 0.8540(8) 0.6326(8) -0.145(2) 0.044(4) Uani 1 1 d . . . . .
C31 C 0.5239(6) 0.6085(6) 0.4496(19) 0.027(3) Uani 1 1 d . . . . .
N1 N 0.8400(7) 0.6636(8) 0.019(2) 0.059(4) Uani 1 1 d . . . . .
C43 C 0.1084(8) 0.2432(9) 0.751(3) 0.052(4) Uani 1 1 d . . . . .
H43 H 0.124236 0.213126 0.667390 0.063 Uiso 1 1 calc R U . . .
C15 C 0.7054(8) 0.5610(7) 0.126(2) 0.041(4) Uani 1 1 d . . . . .
H15 H 0.691642 0.514614 0.112518 0.049 Uiso 1 1 calc R U . . .
C63 C 0.5186(7) 0.1991(7) 0.907(2) 0.040(4) Uani 1 1 d . . . . .
H63 H 0.548151 0.218792 0.998304 0.048 Uiso 1 1 calc R U . . .
C7 C 0.9135(8) 0.6028(9) -0.142(3) 0.056(5) Uani 1 1 d . . . . .
H7 H 0.942915 0.604007 -0.035440 0.067 Uiso 1 1 calc R U . . .
C14 C 0.7608(7) 0.5809(8) 0.063(3) 0.052(5) Uani 1 1 d . . . . .
H14 H 0.783760 0.547547 0.007226 0.063 Uiso 1 1 calc R U . . .
C29 C 0.5449(7) 0.6672(7) 0.751(2) 0.037(4) Uani 1 1 d . . . . .
C72 C 0.4014(7) 0.0808(7) 0.343(2) 0.035(3) Uani 1 1 d . . . . .
H72 H 0.370963 0.064917 0.248006 0.042 Uiso 1 1 calc R U . . .
C53 C 0.1991(9) 0.1207(9) 1.300(3) 0.054(4) Uani 1 1 d . . . . .
H53 H 0.239993 0.135721 1.293537 0.064 Uiso 1 1 calc R U . . .
C69 C 0.5474(7) 0.0537(7) 0.134(2) 0.039(4) Uani 1 1 d . . . . .
H69 H 0.559905 0.033127 0.028352 0.047 Uiso 1 1 calc R U . . .
C40 C 0.1680(7) 0.5344(8) 0.935(2) 0.040(4) Uani 1 1 d . . . . .
C27 C 0.4618(8) 0.6935(7) 0.921(3) 0.049(5) Uani 1 1 d . . . . .
H27 H 0.447642 0.715399 1.021948 0.059 Uiso 1 1 calc R U . . .
C64 C 0.5377(7) 0.1681(7) 0.754(2) 0.039(4) Uani 1 1 d . . . . .
C83 C 0.8112(8) -0.0597(9) 0.065(3) 0.057(5) Uani 1 1 d . . . . .
C79 C 0.7429(7) 0.1547(8) 0.145(2) 0.044(4) Uani 1 1 d . . . . .
H79 H 0.769331 0.192848 0.132796 0.052 Uiso 1 1 calc R U . . .
C59 C 0.3121(7) 0.1096(7) 0.871(2) 0.042(4) Uani 1 1 d . . . . .
H59 H 0.330887 0.066222 0.855601 0.050 Uiso 1 1 calc R U . . .
C44 C 0.0694(10) 0.2986(11) 0.689(4) 0.082(7) Uani 1 1 d . . . . .
H44 H 0.058943 0.307556 0.562032 0.099 Uiso 1 1 calc R U . . .
C1 C 0.8868(7) 0.7362(8) 0.276(2) 0.044(4) Uani 1 1 d . . . . .
H1 H 0.869530 0.706854 0.357790 0.053 Uiso 1 1 calc R U . . .
N6 N 0.9527(7) 0.0021(9) -0.059(3) 0.072(5) Uani 1 1 d . . . . .
C80 C 0.7579(7) 0.0883(8) 0.103(3) 0.043(4) Uani 1 1 d . . . . .
C4 C 0.9413(9) 0.8220(9) 0.027(4) 0.074(7) Uani 1 1 d . . . . .
H4 H 0.960677 0.850123 -0.053346 0.089 Uiso 1 1 calc R U . . .
C54 C 0.1529(8) 0.1376(8) 1.155(3) 0.050(4) Uani 1 1 d . . . . .
C5 C 0.9033(8) 0.7681(9) -0.040(3) 0.066(6) Uani 1 1 d . . . . .
H5 H 0.895276 0.759139 -0.166826 0.079 Uiso 1 1 calc R U . . .
C84 C 0.9034(8) 0.0012(10) -0.018(3) 0.058(5) Uani 1 1 d . . . . .
C49 C 0.0929(9) 0.1131(9) 1.163(3) 0.060(5) Uani 1 1 d . . . . .
H49 H 0.060148 0.120361 1.066730 0.072 Uiso 1 1 calc R U . . .
C68 C 0.5916(7) 0.0881(8) 0.259(2) 0.038(4) Uani 1 1 d . . . . .
C11 C 0.8142(9) 0.6264(8) -0.295(3) 0.054(5) Uani 1 1 d . . . . .
H11 H 0.773907 0.644563 -0.294747 0.065 Uiso 1 1 calc R U . . .
C58 C 0.3450(7) 0.1700(7) 0.842(2) 0.036(4) Uani 1 1 d . . . . .
C52 C 0.1886(12) 0.0851(10) 1.445(3) 0.075(6) Uani 1 1 d . . . . .
H52 H 0.221207 0.075304 1.540118 0.091 Uiso 1 1 calc R U . . .
C42 C 0.1052(9) 0.5221(9) 0.974(3) 0.063(6) Uani 1 1 d . . . . .
C8 C 0.9272(9) 0.5717(9) -0.302(3) 0.062(6) Uani 1 1 d . . . . .
H8 H 0.967365 0.553550 -0.304393 0.074 Uiso 1 1 calc R U . . .
C55 C 0.2243(7) 0.1743(8) 0.941(3) 0.047(4) Uani 1 1 d . . . . .
N3 N 0.0578(8) 0.5116(9) 1.013(3) 0.073(5) Uani 1 1 d . . . . .
C13 C 0.7831(7) 0.6496(8) 0.082(3) 0.046(4) Uani 1 1 d . . . . .
C45 C 0.0468(9) 0.3397(10) 0.818(5) 0.076(7) Uani 1 1 d . . . . .
H45 H 0.020506 0.376905 0.774844 0.091 Uiso 1 1 calc R U . . .
C48 C 0.1227(7) 0.2342(8) 0.936(2) 0.041(4) Uani 1 1 d . . . . .
C75 C 0.4926(7) 0.1369(7) 0.620(2) 0.036(4) Uani 1 1 d . . . . .
C73 C 0.3847(7) 0.1052(7) 0.501(2) 0.037(4) Uani 1 1 d . . . . .
H73 H 0.342865 0.100120 0.520085 0.045 Uiso 1 1 calc R U . . .
C16 C 0.6703(7) 0.6099(7) 0.210(2) 0.039(4) Uani 1 1 d . . . . .
C56 C 0.2560(8) 0.2362(8) 0.911(2) 0.048(4) Uani 1 1 d . . . . .
H56 H 0.237557 0.279437 0.929350 0.058 Uiso 1 1 calc R U . . .
C34 C 0.6105(7) 0.6651(7) 0.729(2) 0.040(4) Uani 1 1 d . . . . .
H34 H 0.640396 0.679723 0.826826 0.048 Uiso 1 1 calc R U . . .
N2 N 0.2340(7) 0.4287(8) 0.870(3) 0.065(5) Uani 1 1 d . . . . .
C19 C 0.6059(7) 0.5932(7) 0.263(2) 0.033(3) Uani 1 1 d . . . . .
C39 C 0.1865(8) 0.6008(8) 0.928(3) 0.049(4) Uani 1 1 d . . . . .
H39 H 0.155804 0.633794 0.946003 0.058 Uiso 1 1 calc R U . . .
C20 C 0.5648(7) 0.5566(7) 0.133(2) 0.034(3) Uani 1 1 d . . . . .
H20 H 0.579470 0.537089 0.029359 0.041 Uiso 1 1 calc R U . . .
C57 C 0.3153(8) 0.2335(7) 0.855(2) 0.044(4) Uani 1 1 d . . . . .
H57 H 0.334913 0.274815 0.825066 0.053 Uiso 1 1 calc R U . . .
C3 C 0.9503(8) 0.8341(9) 0.212(4) 0.070(7) Uani 1 1 d . . . . .
H3 H 0.975136 0.872423 0.255151 0.084 Uiso 1 1 calc R U . . .
C6 C 0.8766(6) 0.7265(7) 0.086(2) 0.033(3) Uani 1 1 d . . . . .
C35 C 0.3534(8) 0.6594(7) 0.831(2) 0.040(4) Uani 1 1 d . . . . .
C60 C 0.2538(7) 0.1109(8) 0.920(3) 0.046(4) Uani 1 1 d . . . . .
H60 H 0.233460 0.068976 0.940690 0.055 Uiso 1 1 calc R U . . .
C82 C 0.8413(7) 0.0048(8) 0.035(2) 0.047(4) Uani 1 1 d . . . . .
C41 C 0.2049(8) 0.4753(8) 0.899(2) 0.045(4) Uani 1 1 d . . . . .
C24 C 0.3963(7) 0.5975(7) 0.490(2) 0.036(3) Uani 1 1 d . . . . .
H24 H 0.354212 0.591416 0.505196 0.043 Uiso 1 1 calc R U . . .
C17 C 0.6914(7) 0.6780(8) 0.223(2) 0.045(4) Uani 1 1 d . . . . .
H17 H 0.667729 0.711841 0.274718 0.054 Uiso 1 1 calc R U . . .
C37 C 0.2595(8) 0.7003(8) 0.912(3) 0.063(6) Uani 1 1 d . . . . .
H37 H 0.231327 0.733997 0.943637 0.076 Uiso 1 1 calc R U . . .
C50 C 0.0843(12) 0.0766(13) 1.325(5) 0.102(10) Uani 1 1 d . . . . .
H50 H 0.043656 0.062061 1.337301 0.122 Uiso 1 1 calc R U . . .
C30 C 0.5032(7) 0.6340(7) 0.616(2) 0.035(4) Uani 1 1 d . . . . .
C38 C 0.2463(8) 0.6306(8) 0.899(3) 0.048(4) Uani 1 1 d . . . . .
C2 C 0.9259(9) 0.7946(10) 0.336(4) 0.073(7) Uani 1 1 d . . . . .
H2 H 0.934464 0.805247 0.462487 0.088 Uiso 1 1 calc R U . . .
C77 C 0.6546(7) 0.0982(7) 0.211(2) 0.039(4) Uani 1 1 d . . . . .
C36 C 0.3187(8) 0.7154(8) 0.875(3) 0.059(6) Uani 1 1 d . . . . .
H36 H 0.334351 0.761084 0.879129 0.070 Uiso 1 1 calc R U . . .
C9 C 0.8867(14) 0.5668(10) -0.450(3) 0.074(7) Uani 1 1 d . . . . .
H9 H 0.897476 0.543780 -0.554167 0.089 Uiso 1 1 calc R U . . .
C81 C 0.8150(8) 0.0685(8) 0.046(3) 0.054(5) Uani 1 1 d . . . . .
H81 H 0.838717 0.105617 0.009301 0.064 Uiso 1 1 calc R U . . .
C78 C 0.6847(8) 0.1615(9) 0.207(3) 0.054(5) Uani 1 1 d . . . . .
H78 H 0.668171 0.203981 0.241532 0.065 Uiso 1 1 calc R U . . .
C46 C 0.0594(10) 0.3309(10) 1.004(5) 0.092(9) Uani 1 1 d . . . . .
H46 H 0.043378 0.359985 1.089352 0.110 Uiso 1 1 calc R U . . .
C51 C 0.1281(16) 0.0618(10) 1.457(4) 0.099(11) Uani 1 1 d . . . . .
H51 H 0.119470 0.035750 1.558756 0.119 Uiso 1 1 calc R U . . .
C10 C 0.8278(11) 0.5950(11) -0.454(3) 0.068(6) Uani 1 1 d . . . . .
H10 H 0.798333 0.592922 -0.560953 0.082 Uiso 1 1 calc R U . . .
C47 C 0.0988(9) 0.2737(10) 1.056(4) 0.076(7) Uani 1 1 d . . . . .
H47 H 0.108576 0.263357 1.181662 0.091 Uiso 1 1 calc R U . . .

loop_
_atom_site_aniso_label
_atom_site_aniso_U_11
_atom_site_aniso_U_22
_atom_site_aniso_U_33
_atom_site_aniso_U_23
_atom_site_aniso_U_13
_atom_site_aniso_U_12
S1 0.039(2) 0.0312(17) 0.050(2) -0.0029(18) 0.0093(18) -0.0004(16)
S2 0.045(2) 0.0315(18) 0.063(3) -0.004(2) 0.023(2) 0.0015(17)
C22 0.036(8) 0.028(7) 0.029(8) 0.002(6) -0.006(7) -0.001(6)
C32 0.037(8) 0.022(6) 0.044(9) -0.010(6) 0.016(7) -0.008(6)
C74 0.033(8) 0.046(8) 0.019(7) 0.003(6) 0.003(6) -0.002(6)
C61 0.043(9) 0.025(7) 0.046(10) -0.008(7) 0.018(8) -0.004(6)
C26 0.042(9) 0.024(7) 0.048(10) -0.010(7) 0.013(8) -0.008(6)
C18 0.036(8) 0.033(7) 0.046(10) 0.006(7) 0.010(7) -0.004(6)
C28 0.038(9) 0.045(8) 0.030(8) -0.005(7) 0.004(7) -0.002(7)
C21 0.048(9) 0.029(7) 0.037(9) -0.008(6) 0.019(8) -0.007(6)
C67 0.033(8) 0.020(6) 0.049(10) -0.008(6) 0.010(7) 0.002(6)
C33 0.032(8) 0.029(7) 0.049(10) 0.000(7) 0.012(7) -0.001(6)
N5 0.043(8) 0.046(9) 0.108(15) -0.008(9) 0.020(9) 0.010(7)
C76 0.031(7) 0.016(6) 0.038(9) 0.003(6) 0.005(7) -0.001(5)
N4 0.051(9) 0.068(9) 0.050(9) 0.017(8) 0.030(8) 0.023(7)
C70 0.030(8) 0.033(7) 0.041(9) -0.010(7) 0.007(7) -0.007(6)
C71 0.042(9) 0.027(7) 0.033(9) 0.002(6) -0.003(7) -0.006(6)
C25 0.026(7) 0.038(8) 0.021(7) 0.005(6) 0.005(6) -0.003(6)
C62 0.043(9) 0.029(7) 0.067(12) -0.004(8) 0.022(9) 0.005(6)
C23 0.043(9) 0.024(7) 0.031(8) -0.004(6) 0.014(7) -0.007(6)
C66 0.035(8) 0.025(7) 0.048(10) 0.000(7) 0.000(7) 0.000(6)
C65 0.035(9) 0.035(8) 0.056(11) -0.007(8) 0.007(8) -0.012(6)
C12 0.050(10) 0.039(8) 0.044(10) -0.004(8) 0.014(8) -0.009(7)
C31 0.036(8) 0.019(6) 0.023(7) 0.005(5) -0.006(6) -0.004(5)
N1 0.053(9) 0.067(10) 0.062(11) -0.024(8) 0.027(8) -0.025(7)
C43 0.049(10) 0.054(10) 0.055(12) 0.016(9) 0.011(9) -0.008(8)
C15 0.053(10) 0.032(7) 0.042(9) -0.007(7) 0.020(8) -0.001(7)
C63 0.042(9) 0.035(8) 0.045(10) -0.011(7) 0.012(8) -0.005(6)
C7 0.039(10) 0.067(12) 0.065(13) 0.002(10) 0.017(9) -0.005(8)
C14 0.036(9) 0.030(8) 0.096(15) -0.017(9) 0.021(10) 0.001(7)
C29 0.041(9) 0.027(7) 0.041(9) 0.000(7) 0.005(7) -0.006(6)
C72 0.034(8) 0.029(7) 0.042(9) 0.002(7) 0.010(7) -0.001(6)
C53 0.050(11) 0.057(10) 0.056(12) 0.005(9) 0.018(10) -0.001(8)
C69 0.058(11) 0.031(7) 0.033(9) -0.003(6) 0.019(8) 0.001(7)
C40 0.039(9) 0.051(9) 0.031(8) -0.004(7) 0.012(7) -0.008(7)
C27 0.062(11) 0.021(7) 0.070(13) -0.001(8) 0.027(10) 0.004(7)
C64 0.042(9) 0.034(8) 0.043(10) -0.002(7) 0.010(8) -0.005(7)
C83 0.043(10) 0.037(9) 0.091(16) -0.006(9) 0.005(10) 0.009(8)
C79 0.030(8) 0.038(8) 0.068(12) 0.005(8) 0.025(8) -0.003(6)
C59 0.039(9) 0.037(8) 0.052(11) 0.010(7) 0.018(8) 0.004(7)
C44 0.057(13) 0.074(14) 0.11(2) 0.016(15) -0.001(13) -0.029(11)
C1 0.034(9) 0.049(9) 0.046(10) -0.008(8) 0.000(7) 0.016(7)
N6 0.053(10) 0.073(10) 0.098(15) 0.000(10) 0.039(10) 0.004(8)
C80 0.030(8) 0.037(8) 0.067(12) 0.005(8) 0.024(8) -0.008(6)
C4 0.038(10) 0.039(10) 0.14(2) -0.028(12) 0.006(13) 0.000(8)
C54 0.054(11) 0.044(9) 0.057(12) 0.002(8) 0.028(9) 0.002(8)
C5 0.045(11) 0.048(10) 0.107(18) -0.009(11) 0.017(11) 0.006(8)
C84 0.046(11) 0.060(11) 0.070(13) -0.006(10) 0.016(10) 0.011(9)
C49 0.043(10) 0.062(11) 0.079(15) 0.004(11) 0.017(10) -0.003(8)
C68 0.029(8) 0.039(8) 0.048(10) -0.004(7) 0.008(7) -0.007(7)
C11 0.057(11) 0.040(9) 0.064(13) 0.000(9) 0.006(10) -0.004(8)
C58 0.048(9) 0.029(7) 0.030(9) 0.005(6) -0.002(7) 0.001(6)
C52 0.102(18) 0.065(13) 0.066(14) 0.024(11) 0.040(13) 0.019(12)
C42 0.044(11) 0.044(10) 0.103(17) -0.005(10) 0.017(11) -0.011(8)
C8 0.057(12) 0.049(10) 0.090(17) -0.002(11) 0.043(12) -0.003(9)
C55 0.039(9) 0.039(9) 0.068(13) 0.005(8) 0.024(9) 0.001(7)
N3 0.061(11) 0.079(12) 0.082(14) -0.003(10) 0.018(10) -0.006(9)
C13 0.028(8) 0.041(8) 0.069(12) -0.007(8) 0.012(8) -0.004(7)
C45 0.038(11) 0.046(11) 0.14(2) -0.004(14) 0.003(14) 0.004(8)
C48 0.036(9) 0.037(8) 0.049(11) 0.005(7) 0.004(8) 0.002(6)
C75 0.028(8) 0.030(7) 0.052(10) 0.010(7) 0.012(7) -0.010(6)
C73 0.031(8) 0.042(8) 0.037(9) 0.004(7) 0.005(7) -0.010(6)
C16 0.033(8) 0.037(8) 0.049(10) -0.001(7) 0.018(7) 0.006(6)
C56 0.050(10) 0.043(9) 0.056(11) 0.003(8) 0.020(9) 0.015(8)
C34 0.037(8) 0.035(8) 0.046(10) 0.001(7) 0.001(8) -0.013(7)
N2 0.049(9) 0.051(9) 0.093(14) -0.007(9) 0.006(9) 0.004(7)
C19 0.039(9) 0.034(7) 0.027(8) 0.000(6) 0.009(7) -0.006(6)
C39 0.037(9) 0.047(9) 0.062(12) 0.006(9) 0.010(8) 0.005(7)
C20 0.037(8) 0.027(7) 0.040(9) 0.001(6) 0.011(7) 0.000(6)
C57 0.043(9) 0.030(7) 0.061(11) -0.005(8) 0.015(8) 0.000(7)
C3 0.032(9) 0.031(9) 0.14(2) -0.023(12) 0.001(12) 0.000(7)
C6 0.025(7) 0.038(7) 0.038(9) 0.001(7) 0.006(7) 0.000(6)
C35 0.060(11) 0.024(7) 0.038(9) -0.002(7) 0.010(8) 0.008(7)
C60 0.040(9) 0.037(8) 0.064(12) 0.004(8) 0.019(9) 0.003(7)
C82 0.039(9) 0.042(9) 0.062(12) 0.000(8) 0.018(9) -0.003(7)
C41 0.046(10) 0.046(9) 0.040(10) 0.003(8) -0.008(8) -0.008(8)
C24 0.034(8) 0.030(7) 0.044(9) 0.007(7) 0.008(7) -0.013(6)
C17 0.036(9) 0.049(9) 0.055(11) -0.006(8) 0.024(8) 0.003(7)
C37 0.051(11) 0.036(9) 0.106(17) -0.017(10) 0.028(11) -0.005(8)
C50 0.076(17) 0.082(17) 0.17(3) 0.037(19) 0.08(2) 0.004(13)
C30 0.041(9) 0.024(7) 0.043(9) 0.000(6) 0.021(7) -0.002(6)
C38 0.042(9) 0.049(9) 0.059(12) 0.000(9) 0.023(9) 0.010(8)
C2 0.039(10) 0.057(12) 0.12(2) -0.023(13) 0.000(12) 0.016(9)
C77 0.036(8) 0.026(7) 0.059(11) -0.008(7) 0.020(8) -0.001(6)
C36 0.043(10) 0.031(8) 0.107(17) -0.003(9) 0.026(11) 0.001(7)
C9 0.13(2) 0.045(11) 0.054(14) 0.000(10) 0.043(15) -0.012(13)
C81 0.044(10) 0.040(9) 0.081(14) 0.015(9) 0.026(10) -0.001(7)
C78 0.046(10) 0.040(9) 0.081(14) 0.000(9) 0.026(10) -0.004(8)
C46 0.055(14) 0.047(12) 0.17(3) 0.004(15) 0.009(17) 0.008(10)
C51 0.16(3) 0.039(11) 0.12(2) 0.022(13) 0.09(2) 0.021(15)
C10 0.087(16) 0.089(15) 0.027(10) -0.004(10) 0.000(10) -0.016(13)
C47 0.051(12) 0.051(11) 0.12(2) -0.002(12) 0.011(13) 0.003(9)

loop_
_atom_type_symbol
_atom_type_description
_atom_type_scat_dispersion_real
_atom_type_scat_dispersion_imag
_atom_type_scat_source
C C 0.0137 0.0067 'International Tables Vol C Tables 4.2.6.8 and 6.1.1.4'
H H 0.0000 0.0000 'International Tables Vol C Tables 4.2.6.8 and 6.1.1.4'
N N 0.0241 0.0134 'International Tables Vol C Tables 4.2.6.8 and 6.1.1.4'
S S 0.2925 0.4295 'International Tables Vol C Tables 4.2.6.8 and 6.1.1.4'

loop_
_geom_angle_atom_site_label_1
_geom_angle_atom_site_label_2
_geom_angle_atom_site_label_3
_geom_angle
_geom_angle_site_symmetry_1
_geom_angle_site_symmetry_3
_geom_angle_publ_flag
C38 S1 C35 92.0(8) . . ?
C77 S2 C80 92.1(7) . . ?
C21 C22 C31 118.2(14) . . ?
C21 C22 C23 122.2(13) . . ?
C31 C22 C23 119.6(14) . . ?
C19 C32 C33 122.9(14) . . ?
C19 C32 C31 117.3(13) . . ?
C33 C32 C31 119.7(13) . . ?
C61 C74 C75 120.9(14) . . ?
C61 C74 C73 124.4(14) . . ?
C75 C74 C73 114.5(13) . . ?
C62 C61 C74 118.2(14) . . ?
C62 C61 C58 119.3(14) . . ?
C74 C61 C58 122.3(14) . . ?
C27 C26 C25 119.8(14) . . ?
C27 C26 C35 117.1(14) . . ?
C25 C26 C35 123.0(14) . . ?
C13 C18 C17 120.6(14) . . ?
C13 C18 H18 119.7 . . ?
C17 C18 H18 119.7 . . ?
C27 C28 C29 119.1(15) . . ?
C27 C28 H28 120.5 . . ?
C29 C28 H28 120.5 . . ?
C20 C21 C22 120.6(15) . . ?
C20 C21 H21 119.7 . . ?
C22 C21 H21 119.7 . . ?
C68 C67 C66 124.2(14) . . ?
C68 C67 C76 117.0(13) . . ?
C66 C67 C76 118.8(14) . . ?
C34 C33 C32 121.7(14) . . ?
C34 C33 H33 119.2 . . ?
C32 C33 H33 119.2 . . ?
C71 C76 C75 119.7(13) . . ?
C71 C76 C67 121.5(14) . . ?
C75 C76 C67 118.8(13) . . ?
C54 N4 C55 120.1(14) . . ?
C54 N4 C48 118.2(13) . . ?
C55 N4 C48 117.2(13) . . ?
C69 C70 C71 120.6(14) . . ?
C69 C70 H70 119.7 . . ?
C71 C70 H70 119.7 . . ?
C76 C71 C70 118.2(14) . . ?
C76 C71 C72 120.3(14) . . ?
C70 C71 C72 121.5(14) . . ?
C26 C25 C24 124.6(13) . . ?
C26 C25 C30 117.7(13) . . ?
C24 C25 C30 117.8(13) . . ?
C61 C62 C63 122.9(15) . . ?
C61 C62 H62 118.5 . . ?
C63 C62 H62 118.5 . . ?
C24 C23 C22 121.0(14) . . ?
C24 C23 H23 119.5 . . ?
C22 C23 H23 119.5 . . ?
C65 C66 C67 122.3(15) . . ?
C65 C66 H66 118.8 . . ?
C67 C66 H66 118.8 . . ?
C66 C65 C64 120.9(16) . . ?
C66 C65 H65 119.5 . . ?
C64 C65 H65 119.5 . . ?
C11 C12 C7 118.0(17) . . ?
C11 C12 N1 124.2(17) . . ?
C7 C12 N1 117.7(17) . . ?
C32 C31 C22 121.5(13) . . ?
C32 C31 C30 118.7(12) . . ?
C22 C31 C30 119.8(13) . . ?
C13 N1 C12 120.2(14) . . ?
C13 N1 C6 119.8(13) . . ?
C12 N1 C6 117.2(13) . . ?
C48 C43 C44 118(2) . . ?
C48 C43 H43 121.0 . . ?
C44 C43 H43 121.0 . . ?
C14 C15 C16 120.2(14) . . ?
C14 C15 H15 119.9 . . ?
C16 C15 H15 119.9 . . ?
C62 C63 C64 120.0(15) . . ?
C62 C63 H63 120.0 . . ?
C64 C63 H63 120.0 . . ?
C8 C7 C12 117.8(19) . . ?
C8 C7 H7 121.1 . . ?
C12 C7 H7 121.1 . . ?
C15 C14 C13 121.6(14) . . ?
C15 C14 H14 119.2 . . ?
C13 C14 H14 119.2 . . ?
C28 C29 C30 120.3(14) . . ?
C28 C29 C34 122.6(15) . . ?
C30 C29 C34 117.0(14) . . ?
C73 C72 C71 119.5(15) . . ?
C73 C72 H72 120.2 . . ?
C71 C72 H72 120.2 . . ?
C52 C53 C54 124(2) . . ?
C52 C53 H53 118.1 . . ?
C54 C53 H53 118.1 . . ?
C70 C69 C68 121.5(14) . . ?
C70 C69 H69 119.2 . . ?
C68 C69 H69 119.2 . . ?
C39 C40 C41 124.9(15) . . ?
C39 C40 C42 117.1(15) . . ?
C41 C40 C42 118.0(14) . . ?
C28 C27 C26 123.3(16) . . ?
C28 C27 H27 118.4 . . ?
C26 C27 H27 118.4 . . ?
C63 C64 C75 119.3(15) . . ?
C63 C64 C65 122.1(15) . . ?
C75 C64 C65 118.6(14) . . ?
N5 C83 C82 176(2) . . ?
C80 C79 C78 114.3(14) . . ?
C80 C79 H79 122.9 . . ?
C78 C79 H79 122.9 . . ?
C60 C59 C58 122.5(14) . . ?
C60 C59 H59 118.8 . . ?
C58 C59 H59 118.8 . . ?
C45 C44 C43 118(2) . . ?
C45 C44 H44 121.0 . . ?
C43 C44 H44 121.0 . . ?
C6 C1 C2 114.9(18) . . ?
C6 C1 H1 122.5 . . ?
C2 C1 H1 122.5 . . ?
C79 C80 C81 124.4(14) . . ?
C79 C80 S2 110.3(11) . . ?
C81 C80 S2 125.2(12) . . ?
C3 C4 C5 119(2) . . ?
C3 C4 H4 120.6 . . ?
C5 C4 H4 120.6 . . ?
C49 C54 C53 117.6(17) . . ?
C49 C54 N4 118.1(18) . . ?
C53 C54 N4 124.2(16) . . ?
C4 C5 C6 118(2) . . ?
C4 C5 H5 120.8 . . ?
C6 C5 H5 120.8 . . ?
N6 C84 C82 176(2) . . ?
C54 C49 C50 116(2) . . ?
C54 C49 H49 122.1 . . ?
C50 C49 H49 122.1 . . ?
C69 C68 C67 120.4(13) . . ?
C69 C68 C77 118.9(15) . . ?
C67 C68 C77 120.7(14) . . ?
C12 C11 C10 124.0(19) . . ?
C12 C11 H11 118.0 . . ?
C10 C11 H11 118.0 . . ?
C57 C58 C59 118.1(15) . . ?
C57 C58 C61 119.4(13) . . ?
C59 C58 C61 122.5(13) . . ?
C53 C52 C51 119(2) . . ?
C53 C52 H52 120.5 . . ?
C51 C52 H52 120.5 . . ?
N3 C42 C40 177(3) . . ?
C9 C8 C7 123(2) . . ?
C9 C8 H8 118.7 . . ?
C7 C8 H8 118.7 . . ?
C60 C55 C56 118.8(15) . . ?
C60 C55 N4 119.2(14) . . ?
C56 C55 N4 122.0(14) . . ?
C18 C13 N1 125.2(14) . . ?
C18 C13 C14 117.8(14) . . ?
N1 C13 C14 116.9(15) . . ?
C46 C45 C44 125(2) . . ?
C46 C45 H45 117.4 . . ?
C44 C45 H45 117.4 . . ?
C47 C48 C43 122.2(18) . . ?
C47 C48 N4 121.5(17) . . ?
C43 C48 N4 116.3(15) . . ?
C64 C75 C74 118.3(14) . . ?
C64 C75 C76 120.0(13) . . ?
C74 C75 C76 121.4(13) . . ?
C72 C73 C74 123.9(14) . . ?
C72 C73 H73 118.1 . . ?
C74 C73 H73 118.1 . . ?
C17 C16 C15 118.0(14) . . ?
C17 C16 C19 118.9(13) . . ?
C15 C16 C19 122.6(13) . . ?
C57 C56 C55 120.1(14) . . ?
C57 C56 H56 119.9 . . ?
C55 C56 H56 119.9 . . ?
C33 C34 C29 121.6(15) . . ?
C33 C34 H34 119.2 . . ?
C29 C34 H34 119.2 . . ?
C20 C19 C32 121.0(14) . . ?
C20 C19 C16 116.6(13) . . ?
C32 C19 C16 122.4(13) . . ?
C40 C39 C38 130.8(15) . . ?
C40 C39 H39 114.6 . . ?
C38 C39 H39 114.6 . . ?
C21 C20 C19 120.4(14) . . ?
C21 C20 H20 119.8 . . ?
C19 C20 H20 119.8 . . ?
C58 C57 C56 120.2(14) . . ?
C58 C57 H57 119.9 . . ?
C56 C57 H57 119.9 . . ?
C2 C3 C4 124(2) . . ?
C2 C3 H3 118.0 . . ?
C4 C3 H3 118.0 . . ?
C1 C6 C5 123.9(16) . . ?
C1 C6 N1 116.4(14) . . ?
C5 C6 N1 119.4(15) . . ?
C36 C35 C26 127.4(14) . . ?
C36 C35 S1 108.8(13) . . ?
C26 C35 S1 123.8(10) . . ?
C59 C60 C55 120.1(14) . . ?
C59 C60 H60 120.0 . . ?
C55 C60 H60 120.0 . . ?
C81 C82 C83 124.6(15) . . ?
C81 C82 C84 118.1(15) . . ?
C83 C82 C84 117.3(15) . . ?
N2 C41 C40 180(2) . . ?
C23 C24 C25 122.1(13) . . ?
C23 C24 H24 118.9 . . ?
C25 C24 H24 118.9 . . ?
C16 C17 C18 121.7(14) . . ?
C16 C17 H17 119.2 . . ?
C18 C17 H17 119.2 . . ?
C38 C37 C36 112.4(15) . . ?
C38 C37 H37 123.8 . . ?
C36 C37 H37 123.8 . . ?
C51 C50 C49 125(2) . . ?
C51 C50 H50 117.6 . . ?
C49 C50 H50 117.6 . . ?
C29 C30 C31 120.6(13) . . ?
C29 C30 C25 119.7(13) . . ?
C31 C30 C25 119.4(13) . . ?
C37 C38 C39 123.5(14) . . ?
C37 C38 S1 111.0(13) . . ?
C39 C38 S1 125.5(12) . . ?
C3 C2 C1 120(2) . . ?
C3 C2 H2 120.1 . . ?
C1 C2 H2 120.1 . . ?
C78 C77 C68 125.4(14) . . ?
C78 C77 S2 111.4(12) . . ?
C68 C77 S2 123.1(11) . . ?
C35 C36 C37 115.8(15) . . ?
C35 C36 H36 122.1 . . ?
C37 C36 H36 122.1 . . ?
C8 C9 C10 120(2) . . ?
C8 C9 H9 119.8 . . ?
C10 C9 H9 119.8 . . ?
C82 C81 C80 130.8(15) . . ?
C82 C81 H81 114.6 . . ?
C80 C81 H81 114.6 . . ?
C77 C78 C79 111.9(15) . . ?
C77 C78 H78 124.0 . . ?
C79 C78 H78 124.0 . . ?
C45 C46 C47 113(3) . . ?
C45 C46 H46 123.3 . . ?
C47 C46 H46 123.3 . . ?
C50 C51 C52 119(2) . . ?
C50 C51 H51 120.5 . . ?
C52 C51 H51 120.5 . . ?
C11 C10 C9 117(2) . . ?
C11 C10 H10 121.5 . . ?
C9 C10 H10 121.5 . . ?
C48 C47 C46 123(3) . . ?
C48 C47 H47 118.4 . . ?
C46 C47 H47 118.4 . . ?

loop_
_geom_bond_atom_site_label_1
_geom_bond_atom_site_label_2
_geom_bond_distance
_geom_bond_site_symmetry_2
_geom_bond_publ_flag
S1 C38 1.734(15) . ?
S1 C35 1.739(16) . ?
S2 C77 1.716(14) . ?
S2 C80 1.732(14) . ?
C22 C21 1.41(2) . ?
C22 C31 1.417(18) . ?
C22 C23 1.43(2) . ?
C32 C19 1.40(2) . ?
C32 C33 1.40(2) . ?
C32 C31 1.415(19) . ?
C74 C61 1.38(2) . ?
C74 C75 1.43(2) . ?
C74 C73 1.49(2) . ?
C61 C62 1.37(2) . ?
C61 C58 1.49(2) . ?
C26 C27 1.38(2) . ?
C26 C25 1.41(2) . ?
C26 C35 1.48(2) . ?
C18 C13 1.38(2) . ?
C18 C17 1.41(2) . ?
C18 H18 0.9400 . ?
C28 C27 1.36(2) . ?
C28 C29 1.40(2) . ?
C28 H28 0.9400 . ?
C21 C20 1.38(2) . ?
C21 H21 0.9400 . ?
C67 C68 1.41(2) . ?
C67 C66 1.42(2) . ?
C67 C76 1.445(18) . ?
C33 C34 1.33(2) . ?
C33 H33 0.9400 . ?
N5 C83 1.14(2) . ?
C76 C71 1.412(19) . ?
C76 C75 1.44(2) . ?
N4 C54 1.41(2) . ?
N4 C55 1.424(19) . ?
N4 C48 1.481(19) . ?
C70 C69 1.38(2) . ?
C70 C71 1.42(2) . ?
C70 H70 0.9400 . ?
C71 C72 1.43(2) . ?
C25 C24 1.44(2) . ?
C25 C30 1.449(19) . ?
C62 C63 1.38(2) . ?
C62 H62 0.9400 . ?
C23 C24 1.35(2) . ?
C23 H23 0.9400 . ?
C66 C65 1.34(2) . ?
C66 H66 0.9400 . ?
C65 C64 1.44(2) . ?
C65 H65 0.9400 . ?
C12 C11 1.31(2) . ?
C12 C7 1.41(2) . ?
C12 N1 1.41(2) . ?
C31 C30 1.440(19) . ?
N1 C13 1.40(2) . ?
N1 C6 1.493(19) . ?
C43 C48 1.36(2) . ?
C43 C44 1.39(3) . ?
C43 H43 0.9400 . ?
C15 C14 1.40(2) . ?
C15 C16 1.40(2) . ?
C15 H15 0.9400 . ?
C63 C64 1.38(2) . ?
C63 H63 0.9400 . ?
C7 C8 1.39(3) . ?
C7 H7 0.9400 . ?
C14 C13 1.41(2) . ?
C14 H14 0.9400 . ?
C29 C30 1.40(2) . ?
C29 C34 1.45(2) . ?
C72 C73 1.35(2) . ?
C72 H72 0.9400 . ?
C53 C52 1.31(3) . ?
C53 C54 1.40(3) . ?
C53 H53 0.9400 . ?
C69 C68 1.40(2) . ?
C69 H69 0.9400 . ?
C40 C39 1.34(2) . ?
C40 C41 1.43(2) . ?
C40 C42 1.45(2) . ?
C27 H27 0.9400 . ?
C64 C75 1.42(2) . ?
C83 C82 1.43(2) . ?
C79 C80 1.36(2) . ?
C79 C78 1.41(2) . ?
C79 H79 0.9400 . ?
C59 C60 1.36(2) . ?
C59 C58 1.39(2) . ?
C59 H59 0.9400 . ?
C44 C45 1.38(3) . ?
C44 H44 0.9400 . ?
C1 C6 1.39(2) . ?
C1 C2 1.44(2) . ?
C1 H1 0.9400 . ?
N6 C84 1.15(2) . ?
C80 C81 1.41(2) . ?
C4 C3 1.36(3) . ?
C4 C5 1.37(3) . ?
C4 H4 0.9400 . ?
C54 C49 1.39(2) . ?
C5 C6 1.40(2) . ?
C5 H5 0.9400 . ?
C84 C82 1.45(2) . ?
C49 C50 1.41(3) . ?
C49 H49 0.9400 . ?
C68 C77 1.47(2) . ?
C11 C10 1.38(3) . ?
C11 H11 0.9400 . ?
C58 C57 1.39(2) . ?
C52 C51 1.40(3) . ?
C52 H52 0.9400 . ?
C42 N3 1.12(2) . ?
C8 C9 1.30(3) . ?
C8 H8 0.9400 . ?
C55 C60 1.39(2) . ?
C55 C56 1.40(2) . ?
C45 C46 1.36(4) . ?
C45 H45 0.9400 . ?
C48 C47 1.32(3) . ?
C73 H73 0.9400 . ?
C16 C17 1.39(2) . ?
C16 C19 1.53(2) . ?
C56 C57 1.40(2) . ?
C56 H56 0.9400 . ?
C34 H34 0.9400 . ?
N2 C41 1.13(2) . ?
C19 C20 1.40(2) . ?
C39 C38 1.46(2) . ?
C39 H39 0.9400 . ?
C20 H20 0.9400 . ?
C57 H57 0.9400 . ?
C3 C2 1.35(3) . ?
C3 H3 0.9400 . ?
C35 C36 1.37(2) . ?
C60 H60 0.9400 . ?
C82 C81 1.36(2) . ?
C24 H24 0.9400 . ?
C17 H17 0.9400 . ?
C37 C38 1.37(2) . ?
C37 C36 1.38(2) . ?
C37 H37 0.9400 . ?
C50 C51 1.29(4) . ?
C50 H50 0.9400 . ?
C2 H2 0.9400 . ?
C77 C78 1.38(2) . ?
C36 H36 0.9400 . ?
C9 C10 1.38(3) . ?
C9 H9 0.9400 . ?
C81 H81 0.9400 . ?
C78 H78 0.9400 . ?
C46 C47 1.41(3) . ?
C46 H46 0.9400 . ?
C51 H51 0.9400 . ?
C10 H10 0.9400 . ?
C47 H47 0.9400 . ?
